data_4085921
loop_
_publ_author_name
'Lichtenberg, Crispin'
'Adelhardt, Mario'
'W\"orle, Michael'
'B\"uttner, Torsten'
'Meyer, Karsten'
'Gr\"utzmacher, Hansj\"org'

_publ_section_title
;
 Mono- and Dinuclear Neutral and Cationic Iron(II) Compounds Supported by
 an Amidinato-diolefin Ligand: Characterization and Catalytic Application
;
_journal_issue 12
_journal_name_full Organometallics
_journal_page_first 3079
_journal_paper_doi 10.1021/acs.organomet.5b00395
_journal_volume 34
_journal_year 2015
_chemical_formula_moiety '2(C32 H12 B F24), C24 H48 Fe O6, 3(C4 H8 O)'
_chemical_formula_sum 'C100 H96 B2 F48 Fe O9'
_chemical_formula_weight 2431.23
_chemical_name_systematic
;
 ?
;
_space_group_crystal_system monoclinic
_space_group_IT_number 15
_space_group_name_Hall '-I 2ya'
_space_group_name_H-M_alt 'I 1 2/a 1'
_symmetry_space_group_name_Hall '-I 2ya'
_symmetry_space_group_name_H-M 'I 1 2/a 1'
_atom_sites_solution_hydrogens geom
_atom_sites_solution_primary direct
_audit_creation_date 2015-01-06
_audit_creation_method
;
Olex2 1.2
(compiled 2014.12.26 svn.r3119 for OlexSys, GUI svn.r4975)
;
_cell_angle_alpha 90
_cell_angle_beta 109.256(7)
_cell_angle_gamma 90
_cell_formula_units_Z 4
_cell_length_a 25.7267(17)
_cell_length_b 17.4831(8)
_cell_length_c 24.6865(16)
_cell_measurement_temperature 104(4)
_cell_volume 10482.4(12)
_computing_molecular_graphics 'Olex2 (Dolomanov et al., 2009)'
_computing_publication_material 'Olex2 (Dolomanov et al., 2009)'
_computing_structure_refinement 'ShelXL (Sheldrick, 2008)'
_computing_structure_solution 'ShelXS (Sheldrick, 2008)'
_diffrn_ambient_temperature 104(4)
_diffrn_measured_fraction_theta_full 1.000
_diffrn_measured_fraction_theta_max 0.884
_diffrn_measurement_device_type Xcalibur
_diffrn_radiation_type MoK\a
_diffrn_radiation_wavelength 0.71073
_diffrn_reflns_av_R_equivalents 0.0454
_diffrn_reflns_av_unetI/netI 0.0816
_diffrn_reflns_laue_measured_fraction_full 1.000
_diffrn_reflns_laue_measured_fraction_max 0.884
_diffrn_reflns_limit_h_max 36
_diffrn_reflns_limit_h_min -36
_diffrn_reflns_limit_k_max 13
_diffrn_reflns_limit_k_min -24
_diffrn_reflns_limit_l_max 21
_diffrn_reflns_limit_l_min -34
_diffrn_reflns_number 29247
_diffrn_reflns_point_group_measured_fraction_full 1.000
_diffrn_reflns_point_group_measured_fraction_max 0.884
_diffrn_reflns_theta_full 25.242
_diffrn_reflns_theta_max 30.683
_diffrn_reflns_theta_min 2.854
_exptl_absorpt_coefficient_mu 0.285
_exptl_absorpt_correction_T_max 1.00000
_exptl_absorpt_correction_T_min 0.91148
_exptl_absorpt_correction_type multi-scan
_exptl_absorpt_process_details
;
CrysAlisPro, Agilent Technologies,
Version 1.171.36.28 (release 01-02-2013 CrysAlis171 .NET)
(compiled Feb  1 2013,16:14:44)
Empirical absorption correction using spherical harmonics,
 implemented in SCALE3 ABSPACK scaling algorithm.
;
_exptl_crystal_colour 'clear dark brown'
_exptl_crystal_colour_lustre clear
_exptl_crystal_colour_modifier dark
_exptl_crystal_colour_primary brown
_exptl_crystal_density_diffrn 1.541
_exptl_crystal_description plate
_exptl_crystal_F_000 4944
_exptl_crystal_size_max 0.15
_exptl_crystal_size_mid 0.12
_exptl_crystal_size_min 0.03
_refine_diff_density_max 1.070
_refine_diff_density_min -0.802
_refine_diff_density_rms 0.103
_refine_ls_extinction_method none
_refine_ls_goodness_of_fit_ref 1.039
_refine_ls_hydrogen_treatment constr
_refine_ls_matrix_type full
_refine_ls_number_parameters 829
_refine_ls_number_reflns 14202
_refine_ls_number_restraints 213
_refine_ls_restrained_S_all 1.063
_refine_ls_R_factor_all 0.1436
_refine_ls_R_factor_gt 0.0995
_refine_ls_shift/su_max 0.001
_refine_ls_shift/su_mean 0.000
_refine_ls_structure_factor_coef Fsqd
_refine_ls_weighting_details 'w=1/[\s^2^(Fo^2^)+(0.1261P)^2^+30.8045P] where P=(Fo^2^+2Fc^2^)/3'
_refine_ls_weighting_scheme calc
_refine_ls_wR_factor_gt 0.2428
_refine_ls_wR_factor_ref 0.2770
_reflns_Friedel_coverage 0.000
_reflns_number_gt 9238
_reflns_number_total 14202
_reflns_threshold_expression 'I > 2\s(I)'
_cod_data_source_file om5b00395_si_003.cif
_cod_data_source_block Compound_6
_cod_depositor_comments 'Adding full bibliography for 4085916--4085926.cif.'
_cod_original_cell_volume 10482.4(11)
_cod_database_code 4085921
_shelxl_version_number 2013-4
_shelx_space_group_comment
;
The symmetry employed for this shelxl refinement is uniquely defined
by the following loop, which should always be used as a source of
symmetry information in preference to the above space-group names.
They are only intended as comments.
;
_olex2_refinement_description
;
1. Twinned data refinement
 Scales: 0.840(2) 0.160(2)
2. Fixed Uiso
 At 1.2 times of:
  All C(H) groups, All C(H,H) groups, All C(H,H,H,H) groups
3. Restrained distances
 F2-F3 \\sim F2-F1 \\sim F3-F1
 with sigma of 0.02
 C19B-F2B \\sim C19B-F1B \\sim C19B-F3B
 with sigma of 0.02
 C35B-F13B \\sim C35B-F15B \\sim C35B-F14B
 with sigma of 0.02
 F13B-F15B \\sim F13B-F14B \\sim F15B-F14B
 with sigma of 0.02
 C35-F14 \\sim C35-F15 \\sim C35-F13
 with sigma of 0.02
 F14-F15 \\sim F14-F13 \\sim F15-F13
 with sigma of 0.02
 C19-F3 \\sim C19-F1 \\sim C19-F2
 with sigma of 0.02
4. Rigid bond restraints
 C35, F14, F15, F13, F15B, F13B, F14B, C35B
 with sigma for 1-2 distances of 0.001 and sigma for 1-3 distances of 0.001
5. Uiso/Uaniso restraints and constraints
Uanis(C4) \\sim Ueq: with sigma of 0.01 and sigma for terminal atoms of 0.02
Uanis(F15B) \\sim Ueq: with sigma of 0.01 and sigma for terminal atoms of 0.01
Uanis(F14B) \\sim Ueq, Uanis(F13B) \\sim Ueq: with sigma of 0.1 and sigma for
terminal atoms of 0.2
Uanis(F13) \\sim Ueq: with sigma of 0.01 and sigma for terminal atoms of 0.02
Uanis(F7) \\sim Ueq: with sigma of 0.01 and sigma for terminal atoms of 0.01
Uanis(F13) \\sim Ueq, Uanis(F15) \\sim Ueq, Uanis(F14) \\sim Ueq: with sigma of
0.1 and sigma for terminal atoms of 0.2
Uanis(C19) \\sim Ueq: with sigma of 0.005 and sigma for terminal atoms of 0.01
Uanis(C6) = Uanis(C7B) = Uanis(C7) = Uanis(C6B)
Uanis(F20B) = Uanis(F21B) = Uanis(F19B) = Uanis(F20) = Uanis(F21) = Uanis(F19)
Uanis(F1) = Uanis(F2) = Uanis(F3)
Uanis(F3B) = Uanis(F2B) = Uanis(F1B)
Uiso(C51) = Uiso(C50) = Uiso(C52) = Uiso(O6) = Uiso(C49)
6. Rigid body (RIGU) restrains
 C28, F10, F11, F12, F11B, F12B, F10B
 with sigma for 1-2 distances of 0.004 and sigma for 1-3 distances of 0.004
 C44, F24, F22, F23, F23B, F22B, F24B, F19C, F21C, F20C
 with sigma for 1-2 distances of 0.004 and sigma for 1-3 distances of 0.004
 C35, F14, F15, F13, F15B, F13B, F14B, C35B
 with sigma for 1-2 distances of 0.004 and sigma for 1-3 distances of 0.004
7. Others
 Sof(H5BC)=Sof(H5BD)=Sof(H8BC)=Sof(H8BD)=Sof(C7B)=Sof(H7BA)=Sof(H7BB)=Sof(C6B)=
 Sof(H6BA)=Sof(H6BB)=1-FVAR(1)
 Sof(H5AA)=Sof(H5AB)=Sof(H8AA)=Sof(H8AB)=Sof(C6)=Sof(H6A)=Sof(H6B)=Sof(C7)=
 Sof(H7A)=Sof(H7B)=FVAR(1)
 Sof(F2B)=Sof(F1B)=Sof(F3B)=1-FVAR(2)
 Sof(F3)=Sof(F1)=Sof(F2)=FVAR(2)
 Sof(F11B)=Sof(F12B)=Sof(F10B)=1-FVAR(3)
 Sof(F10)=Sof(F11)=Sof(F12)=FVAR(3)
 Sof(F20B)=Sof(F21B)=Sof(F19B)=1-FVAR(4)
 Sof(F21)=Sof(F19)=Sof(F20)=FVAR(4)
 Sof(C46)=Sof(H46C)=Sof(H46D)=Sof(O5B)=Sof(C47)=Sof(H47C)=Sof(H47D)=Sof(C45)=
 Sof(H45C)=Sof(H45D)=Sof(C48)=Sof(H48C)=Sof(H48D)=1-FVAR(5)
 Sof(O5)=Sof(C47B)=Sof(H47A)=Sof(H47B)=Sof(C46B)=Sof(H46A)=Sof(H46B)=Sof(C48B)=
 Sof(H48A)=Sof(H48B)=Sof(C45B)=Sof(H45A)=Sof(H45B)=FVAR(5)
 Sof(F15B)=Sof(F13B)=Sof(F14B)=Sof(C35B)=1-FVAR(6)
 Sof(C35)=Sof(F14)=Sof(F15)=Sof(F13)=FVAR(6)
 Sof(C19B)=1-FVAR(7)
 Sof(C19)=FVAR(7)
 Fixed Sof: F24(0.4723) F22(0.4723) F23(0.4723) F23B(0.2946) F22B(0.2946)
 F24B(0.2946) F19C(0.2331) F21C(0.2331) F20C(0.2331) O6(0.5) C52(0.5) H52A(0.5)
 H52B(0.5) C51(0.5) H51A(0.5) H51B(0.5) C50(0.5) H50A(0.5) H50B(0.5) C49(0.5)
 H49A(0.5) H49B(0.5)
8.a Free rotating group:
 O6(C52,C51,C50,C49,C1,O1,C2)
8.b Secondary CH2 refined with riding coordinates:
 C5(H5AA,H5AB), C5(H5BC,H5BD), C8(H8AA,H8AB), C8(H8BC,H8BD), C3(H3A,H3B),
 C12(H12A,H12B), C11(H11A,H11B), C10(H10A,H10B), C9(H9A,H9B), C47B(H47A,H47B),
 C46B(H46A,H46B), C48B(H48A,H48B), C45B(H45A,H45B), C6(H6A,H6B), C7(H7A,H7B),
 C7B(H7BA,H7BB), C6B(H6BA,H6BB), C4(H4A,H4B), C46(H46C,H46D), C47(H47C,H47D),
 C45(H45C,H45D), C48(H48C,H48D), C52(H52A,H52B), C51(H51A,H51B), C50(H50A,H50B),
  C49(H49A,H49B), C1(H1A,H1B), C2(H2A,H2B)
8.c Aromatic/amide H refined with riding coordinates:
 C42(H42), C40(H40), C38(H38), C22(H22), C26(H26), C24(H24), C14(H14),
 C16(H16), C34(H34), C30(H30), C32(H32), C18(H18)
;
_olex2_submission_special_instructions 'No special instructions were received'

loop_
_space_group_symop_operation_xyz
'x, y, z'
'-x+1/2, y, -z'
'x+1/2, y+1/2, z+1/2'
'-x+1, y+1/2, -z+1/2'
'-x, -y, -z'
'x-1/2, -y, z'
'-x+1/2, -y+1/2, -z+1/2'
'x, -y+1/2, z+1/2'

loop_
_atom_site_label
_atom_site_type_symbol
_atom_site_fract_x
_atom_site_fract_y
_atom_site_fract_z
_atom_site_U_iso_or_equiv
_atom_site_adp_type
_atom_site_occupancy
_atom_site_site_symmetry_order
_atom_site_calc_flag
_atom_site_refinement_flags_posn
_atom_site_refinement_flags_adp
_atom_site_refinement_flags_occupancy
_atom_site_disorder_assembly
_atom_site_disorder_group
B1 B 0.42387(16) 0.8196(2) 0.23378(17) 0.0178(7) Uani 1 1 d . . . . .
Fe1 Fe 0.2500 1.34579(4) 0.0000 0.01784(18) Uani 1 2 d S T P H .
C37 C 0.42959(14) 0.8218(2) 0.30178(16) 0.0182(7) Uani 1 1 d . . . . .
C39 C 0.42767(14) 0.7568(2) 0.38875(16) 0.0212(7) Uani 1 1 d . . . . .
C41 C 0.41967(13) 0.8920(2) 0.38331(15) 0.0194(7) Uani 1 1 d . . . . .
C42 C 0.42436(14) 0.8900(2) 0.32855(16) 0.0183(7) Uani 1 1 d . . . . .
H42 H 0.4240 0.9368 0.3089 0.022 Uiso 1 1 calc R . . . .
C40 C 0.42188(14) 0.8251(2) 0.41392(16) 0.0200(7) Uani 1 1 d . . . . .
H40 H 0.4195 0.8262 0.4515 0.024 Uiso 1 1 calc R . . . .
C38 C 0.43139(14) 0.7548(2) 0.33370(16) 0.0196(7) Uani 1 1 d . . . . .
H38 H 0.4352 0.7068 0.3173 0.024 Uiso 1 1 calc R . . . .
C21 C 0.35719(14) 0.8162(2) 0.20280(16) 0.0214(7) Uani 1 1 d . . . . .
C22 C 0.32834(15) 0.7466(2) 0.19232(16) 0.0233(7) Uani 1 1 d . . . . .
H22 H 0.3483 0.6999 0.1986 0.028 Uiso 1 1 calc R . . . .
C44 C 0.41193(17) 0.9660(2) 0.40969(18) 0.0279(8) Uani 1 1 d . U . . .
C23 C 0.27099(16) 0.7447(3) 0.17288(19) 0.0327(9) Uani 1 1 d . . . . .
C26 C 0.32506(15) 0.8829(2) 0.19262(17) 0.0270(8) Uani 1 1 d . . . . .
H26 H 0.3430 0.9312 0.1991 0.032 Uiso 1 1 calc R . . . .
C43 C 0.43080(17) 0.6847(2) 0.42262(18) 0.0270(8) Uani 1 1 d . . . . .
C25 C 0.26798(17) 0.8805(3) 0.1734(2) 0.0359(10) Uani 1 1 d . . . . .
C24 C 0.24034(17) 0.8112(3) 0.1635(2) 0.0403(11) Uani 1 1 d . . . . .
H24 H 0.2012 0.8095 0.1506 0.048 Uiso 1 1 calc R . . . .
C14 C 0.43910(15) 0.7169(2) 0.16208(16) 0.0227(8) Uani 1 1 d . . . . .
H14 H 0.4049 0.7330 0.1356 0.027 Uiso 1 1 calc R . . . .
C17 C 0.53840(15) 0.6689(2) 0.23693(18) 0.0233(8) Uani 1 1 d . . . . .
C13 C 0.45672(14) 0.7484(2) 0.21714(16) 0.0191(7) Uani 1 1 d . . . . .
C15 C 0.46982(17) 0.6629(2) 0.14476(19) 0.0294(9) Uani 1 1 d . . . . .
C16 C 0.51961(17) 0.6378(2) 0.1820(2) 0.0307(9) Uani 1 1 d . . . . .
H16 H 0.5405 0.6003 0.1704 0.037 Uiso 1 1 calc R . . . .
C20 C 0.59424(17) 0.6454(2) 0.2766(2) 0.0346(10) Uani 1 1 d . . . . .
C19 C 0.4553(6) 0.6209(9) 0.0927(10) 0.031(5) Uani 0.37(4) 1 d D U . A 1
C34 C 0.50228(14) 0.9243(2) 0.24908(16) 0.0206(7) Uani 1 1 d . . . . .
H34 H 0.5181 0.9051 0.2870 0.025 Uiso 1 1 calc R . . . .
C33 C 0.52980(14) 0.9816(2) 0.23027(17) 0.0215(7) Uani 1 1 d . . . . .
C29 C 0.45203(14) 0.8941(2) 0.21397(16) 0.0197(7) Uani 1 1 d . . . . .
C30 C 0.43129(16) 0.9251(2) 0.15863(18) 0.0281(8) Uani 1 1 d . . . . .
H30 H 0.3976 0.9059 0.1329 0.034 Uiso 1 1 calc R . . . .
C31 C 0.45827(18) 0.9827(3) 0.14033(19) 0.0345(10) Uani 1 1 d . . . . .
C32 C 0.50776(17) 1.0120(2) 0.1758(2) 0.0319(9) Uani 1 1 d . . . . .
H32 H 0.5260 1.0519 0.1630 0.038 Uiso 1 1 calc R . . . .
C36 C 0.58571(16) 1.0067(2) 0.26788(18) 0.0270(8) Uani 1 1 d . . . . .
C18 C 0.50744(14) 0.7225(2) 0.25397(16) 0.0198(7) Uani 1 1 d . . . . .
H18 H 0.5211 0.7423 0.2919 0.024 Uiso 1 1 calc R . . . .
C5 C 0.12409(19) 1.3414(4) -0.0831(2) 0.0514(14) Uani 1 1 d . . . . .
H5AA H 0.1245 1.2902 -0.1000 0.062 Uiso 0.530(11) 1 calc R . . B 1
H5AB H 0.1336 1.3800 -0.1076 0.062 Uiso 0.530(11) 1 calc R . . B 1
H5BC H 0.1374 1.3058 -0.1068 0.062 Uiso 0.470(11) 1 calc R . . B 2
H5BD H 0.1196 1.3927 -0.1009 0.062 Uiso 0.470(11) 1 calc R . . B 2
C8 C 0.13058(18) 1.3493(3) 0.0139(2) 0.0375(10) Uani 1 1 d . . . . .
H8AA H 0.1324 1.4016 0.0297 0.045 Uiso 0.530(11) 1 calc R . . B 1
H8AB H 0.1451 1.3128 0.0460 0.045 Uiso 0.530(11) 1 calc R . . B 1
H8BC H 0.1425 1.3939 0.0396 0.045 Uiso 0.470(11) 1 calc R . . B 2
H8BD H 0.1355 1.3024 0.0375 0.045 Uiso 0.470(11) 1 calc R . . B 2
C3 C 0.2976(2) 1.1764(3) 0.0079(3) 0.0595(17) Uani 1 1 d . . . . .
H3A H 0.3215 1.1755 0.0486 0.071 Uiso 1 1 calc R . . . .
H3B H 0.3194 1.1937 -0.0161 0.071 Uiso 1 1 calc R . . . .
C12 C 0.2469(2) 1.4164(3) -0.1227(2) 0.0484(13) Uani 1 1 d . . . . .
H12A H 0.2753 1.4527 -0.0999 0.058 Uiso 1 1 calc R . . . .
H12B H 0.2108 1.4426 -0.1356 0.058 Uiso 1 1 calc R . . . .
C11 C 0.2614(3) 1.3862(5) -0.1735(3) 0.079(2) Uani 1 1 d . . . . .
H11A H 0.2503 1.4221 -0.2063 0.095 Uiso 1 1 calc R . . . .
H11B H 0.3013 1.3749 -0.1631 0.095 Uiso 1 1 calc R . . . .
C10 C 0.2282(3) 1.3161(4) -0.1856(3) 0.0673(18) Uani 1 1 d . . . . .
H10A H 0.2403 1.2812 -0.2106 0.081 Uiso 1 1 calc R . . . .
H10B H 0.1887 1.3280 -0.2042 0.081 Uiso 1 1 calc R . . . .
C9 C 0.2387(2) 1.2807(3) -0.1258(2) 0.0523(14) Uani 1 1 d . . . . .
H9A H 0.2071 1.2489 -0.1250 0.063 Uiso 1 1 calc R . . . .
H9B H 0.2724 1.2490 -0.1143 0.063 Uiso 1 1 calc R . . . .
O3 O 0.16219(10) 1.34437(16) -0.02595(12) 0.0248(6) Uani 1 1 d . . . . .
O2 O 0.2500 1.2251(2) 0.0000 0.0305(9) Uani 1 2 d S T P . .
O4 O 0.24508(12) 1.34740(17) -0.08883(12) 0.0296(6) Uani 1 1 d . . . . .
F16 F 0.59913(12) 1.07533(17) 0.25434(15) 0.0581(9) Uani 1 1 d . . . . .
F17 F 0.62496(10) 0.95927(19) 0.26436(16) 0.0580(9) Uani 1 1 d . . . . .
F18 F 0.59105(11) 1.00900(19) 0.32319(12) 0.0506(8) Uani 1 1 d . . . . .
F6 F 0.60087(14) 0.6578(2) 0.33128(15) 0.0709(11) Uani 1 1 d . . . . .
F4 F 0.63437(12) 0.6833(2) 0.26573(19) 0.0755(13) Uani 1 1 d . . . . .
F5 F 0.60511(13) 0.57206(17) 0.27230(17) 0.0644(10) Uani 1 1 d . . . . .
F21 F 0.3887(2) 0.6813(3) 0.4456(2) 0.0356(6) Uani 0.643(8) 1 d . . . C 1
F19 F 0.4153(2) 0.6243(3) 0.3879(3) 0.0356(6) Uani 0.643(8) 1 d . . . C 1
F20 F 0.4769(2) 0.6784(3) 0.4676(2) 0.0356(6) Uani 0.643(8) 1 d . . . C 1
F8 F 0.20819(13) 0.66352(19) 0.10736(14) 0.0549(8) Uani 1 1 d . . . . .
F9 F 0.20690(15) 0.6618(2) 0.19209(16) 0.0774(12) Uani 1 1 d . . . . .
F7 F 0.27373(13) 0.60992(19) 0.1726(2) 0.0894(15) Uani 1 1 d . U . . .
C28 C 0.2359(2) 0.9537(3) 0.1647(3) 0.0512(12) Uani 1 1 d . U . . .
C27 C 0.24102(19) 0.6697(3) 0.1618(2) 0.0473(13) Uani 1 1 d . . . . .
F3 F 0.4817(6) 0.6399(9) 0.0540(6) 0.053(2) Uani 0.399(11) 1 d D . . A 1
F1 F 0.4003(3) 0.6326(7) 0.0622(4) 0.053(2) Uani 0.399(11) 1 d D . . A 1
F2 F 0.4600(4) 0.5431(6) 0.0934(4) 0.053(2) Uani 0.399(11) 1 d D . . A 1
O5 O 0.3601(4) 1.1982(5) -0.1059(4) 0.062(2) Uiso 0.658(13) 1 d . . . D 1
C47B C 0.4444(4) 1.1671(5) -0.1199(5) 0.049(2) Uiso 0.658(13) 1 d . . . D 1
H47A H 0.4568 1.1564 -0.1532 0.059 Uiso 0.658(13) 1 calc R . . D 1
H47B H 0.4755 1.1892 -0.0886 0.059 Uiso 0.658(13) 1 calc R . . D 1
C46B C 0.4241(5) 1.0976(6) -0.1010(6) 0.069(3) Uiso 0.658(13) 1 d . . . D 1
H46A H 0.4048 1.0647 -0.1342 0.082 Uiso 0.658(13) 1 calc R . . D 1
H46B H 0.4548 1.0681 -0.0744 0.082 Uiso 0.658(13) 1 calc R . . D 1
C48B C 0.3936(5) 1.2226(7) -0.1373(6) 0.070(3) Uiso 0.658(13) 1 d . . . D 1
H48A H 0.4057 1.2761 -0.1275 0.084 Uiso 0.658(13) 1 calc R . . D 1
H48B H 0.3735 1.2194 -0.1790 0.084 Uiso 0.658(13) 1 calc R . . D 1
F24 F 0.3926(6) 1.0217(9) 0.3721(7) 0.043(3) Uani 0.4723 1 d . U . E 1
F22 F 0.3820(4) 0.9601(6) 0.4437(4) 0.040(3) Uani 0.4723 1 d . U . E 1
F23 F 0.4621(4) 0.9922(7) 0.4466(5) 0.052(3) Uani 0.4723 1 d . U . E 1
F10 F 0.1995(3) 0.9590(4) 0.1139(3) 0.071(2) Uani 0.624(10) 1 d . U . F 1
F11 F 0.2039(4) 0.9577(6) 0.1984(4) 0.100(3) Uani 0.624(10) 1 d . U . F 1
F12 F 0.2653(3) 1.0163(4) 0.1745(6) 0.111(4) Uani 0.624(10) 1 d . U . F 1
C45B C 0.3882(4) 1.1220(5) -0.0734(4) 0.050(2) Uiso 0.658(13) 1 d . . . D 1
H45A H 0.4083 1.1328 -0.0325 0.060 Uiso 0.658(13) 1 calc R . . D 1
H45B H 0.3599 1.0824 -0.0758 0.060 Uiso 0.658(13) 1 calc R . . D 1
C6 C 0.0689(4) 1.3578(8) -0.0784(5) 0.0424(18) Uani 0.530(11) 1 d . . . B 1
H6A H 0.0612 1.4134 -0.0816 0.051 Uiso 0.530(11) 1 calc R . . B 1
H6B H 0.0397 1.3309 -0.1089 0.051 Uiso 0.530(11) 1 calc R . . B 1
C7 C 0.0721(6) 1.3292(8) -0.0215(7) 0.0424(18) Uani 0.530(11) 1 d . . . B 1
H7A H 0.0658 1.2733 -0.0220 0.051 Uiso 0.530(11) 1 calc R . . B 1
H7B H 0.0452 1.3553 -0.0069 0.051 Uiso 0.530(11) 1 calc R . . B 1
C7B C 0.0709(7) 1.3579(9) -0.0240(8) 0.0424(18) Uani 0.470(11) 1 d . . . B 2
H7BA H 0.0611 1.4124 -0.0327 0.051 Uiso 0.470(11) 1 calc R . . B 2
H7BB H 0.0456 1.3348 -0.0059 0.051 Uiso 0.470(11) 1 calc R . . B 2
C6B C 0.0699(4) 1.3136(9) -0.0786(6) 0.0424(18) Uani 0.470(11) 1 d . . . B 2
H6BA H 0.0696 1.2575 -0.0731 0.051 Uiso 0.470(11) 1 calc R . . B 2
H6BB H 0.0382 1.3286 -0.1124 0.051 Uiso 0.470(11) 1 calc R . . B 2
F2B F 0.4330(3) 0.5638(3) 0.0783(2) 0.0407(13) Uani 0.601(11) 1 d D . . A 2
F1B F 0.4050(2) 0.6755(4) 0.0480(2) 0.0407(13) Uani 0.601(11) 1 d D . . A 2
F3B F 0.4877(4) 0.6449(5) 0.0594(4) 0.0407(13) Uani 0.601(11) 1 d D . . A 2
F23B F 0.4495(7) 0.9812(12) 0.4601(6) 0.041(3) Uani 0.2946 1 d . U . E 2
F22B F 0.3624(5) 0.9657(10) 0.4202(6) 0.037(3) Uani 0.2946 1 d . U . E 2
F24B F 0.4089(8) 1.0294(12) 0.3775(9) 0.027(3) Uani 0.2946 1 d . U . E 2
C4 C 0.2719(3) 1.0982(4) -0.0113(5) 0.097(3) Uani 1 1 d . U . . .
H4A H 0.2583 1.0937 -0.0536 0.116 Uiso 1 1 calc R . . . .
H4B H 0.2984 1.0564 0.0052 0.116 Uiso 1 1 calc R . . . .
F11B F 0.1843(5) 0.9453(9) 0.1551(10) 0.112(5) Uani 0.376(10) 1 d . U . F 2
F12B F 0.2472(7) 0.9988(8) 0.1263(6) 0.087(4) Uani 0.376(10) 1 d . U . F 2
F10B F 0.2501(6) 0.9944(7) 0.2096(5) 0.069(3) Uani 0.376(10) 1 d . U . F 2
F20B F 0.4849(4) 0.6669(5) 0.4492(4) 0.0356(6) Uani 0.357(8) 1 d . . . C 2
F21B F 0.4072(4) 0.6898(5) 0.4619(4) 0.0356(6) Uani 0.357(8) 1 d . . . C 2
F19B F 0.4314(4) 0.6185(6) 0.3967(5) 0.0356(6) Uani 0.357(8) 1 d . . . C 2
C46 C 0.3968(11) 1.0997(14) -0.1312(12) 0.077(7) Uiso 0.342(13) 1 d . . . D 2
H46C H 0.3787 1.0676 -0.1652 0.092 Uiso 0.342(13) 1 calc R . . D 2
H46D H 0.4243 1.0681 -0.1024 0.092 Uiso 0.342(13) 1 calc R . . D 2
O5B O 0.3737(5) 1.1953(6) -0.0858(6) 0.033(3) Uiso 0.342(13) 1 d . . . D 2
C47 C 0.4240(7) 1.1673(8) -0.1477(8) 0.040(4) Uiso 0.342(13) 1 d . . . D 2
H47C H 0.4641 1.1589 -0.1381 0.049 Uiso 0.342(13) 1 calc R . . D 2
H47D H 0.4077 1.1785 -0.1892 0.049 Uiso 0.342(13) 1 calc R . . D 2
C45 C 0.3589(10) 1.1270(14) -0.1088(11) 0.077(7) Uiso 0.342(13) 1 d . . . D 2
H45C H 0.3227 1.1306 -0.1394 0.092 Uiso 0.342(13) 1 calc R . . D 2
H45D H 0.3553 1.0913 -0.0791 0.092 Uiso 0.342(13) 1 calc R . . D 2
C48 C 0.4126(9) 1.2287(11) -0.1128(10) 0.056(5) Uiso 0.342(13) 1 d . . . D 2
H48C H 0.3957 1.2731 -0.1371 0.067 Uiso 0.342(13) 1 calc R . . D 2
H48D H 0.4469 1.2456 -0.0831 0.067 Uiso 0.342(13) 1 calc R . . D 2
C35 C 0.4385(4) 1.0087(6) 0.0759(6) 0.0400(19) Uani 0.517(8) 1 d D U . G 1
F14 F 0.4226(4) 1.0806(5) 0.0735(4) 0.073(2) Uani 0.517(8) 1 d D U . G 1
F15 F 0.4762(3) 1.0070(4) 0.0505(2) 0.0573(19) Uani 0.517(8) 1 d D U . G 1
F13 F 0.3968(3) 0.9682(5) 0.0435(3) 0.077(3) Uani 0.517(8) 1 d D U . G 1
F15B F 0.4499(4) 1.0903(6) 0.0802(5) 0.091(3) Uani 0.483(8) 1 d D U . G 2
F13B F 0.3758(3) 1.0356(4) 0.0742(3) 0.056(2) Uani 0.483(8) 1 d D U . G 2
F14B F 0.4317(4) 0.9782(7) 0.0437(4) 0.093(3) Uani 0.483(8) 1 d D U . G 2
C35B C 0.4294(5) 1.0215(8) 0.0880(7) 0.055(2) Uani 0.483(8) 1 d D U . G 2
C19B C 0.4475(4) 0.6374(6) 0.0816(5) 0.026(3) Uani 0.63(4) 1 d D . . A 2
F19C F 0.3655(6) 1.0013(8) 0.3751(6) 0.045(3) Uani 0.2331 1 d . U . E 3
F21C F 0.4071(6) 0.9613(11) 0.4605(6) 0.031(3) Uani 0.2331 1 d . U . E 3
F20C F 0.4523(7) 1.0134(8) 0.4142(8) 0.043(3) Uani 0.2331 1 d . U . E 3
O6 O 0.2846(3) 1.88416(14) 0.0056(4) 0.0716(14) Uiso 0.5 1 d . . . H -1
C52 C 0.2951(3) 1.80347(15) 0.0261(3) 0.0716(14) Uiso 0.5 1 d G . . H -1
H52A H 0.3166 1.8023 0.0675 0.086 Uiso 0.5 1 calc R . . H -1
H52B H 0.3161 1.7762 0.0050 0.086 Uiso 0.5 1 calc R . . H -1
C51 C 0.2388(2) 1.76534(15) 0.0151(3) 0.0716(14) Uiso 0.5 1 d G . . H -1
H51A H 0.2271 1.7676 0.0495 0.086 Uiso 0.5 1 calc R . . H -1
H51B H 0.2391 1.7114 0.0031 0.086 Uiso 0.5 1 calc R . . H -1
C50 C 0.2017(3) 1.8150(2) -0.0339(4) 0.0716(14) Uiso 0.5 1 d G . . H -1
H50A H 0.2042 1.7994 -0.0715 0.086 Uiso 0.5 1 calc R . . H -1
H50B H 0.1627 1.8128 -0.0355 0.086 Uiso 0.5 1 calc R . . H -1
C49 C 0.2263(4) 1.89482(17) -0.0164(4) 0.0716(14) Uiso 0.5 1 d G . . H -1
H49A H 0.2162 1.9295 -0.0499 0.086 Uiso 0.5 1 calc R . . H -1
H49B H 0.2128 1.9170 0.0134 0.086 Uiso 0.5 1 calc R . . H -1
C1 C 0.29837(17) 1.51504(15) 0.0211(3) 0.0542(15) Uani 1 1 d G . . H 2
H1A H 0.3214 1.5106 -0.0039 0.065 Uiso 1 1 calc R . . H 2
H1B H 0.3207 1.5000 0.0606 0.065 Uiso 1 1 calc R . . H 2
O1 O 0.2500(2) 1.46659(14) 0.0000(4) 0.0305(9) Uani 1 2 d GS T P . .
C2 C 0.27810(15) 1.59373(14) 0.0203(2) 0.103(3) Uani 1 1 d G . . . .
H2A H 0.2783 1.6089 0.0590 0.124 Uiso 1 1 calc R . . H .
H2B H 0.3015 1.6298 0.0078 0.124 Uiso 1 1 calc R . . H .

loop_
_atom_site_aniso_label
_atom_site_aniso_U_11
_atom_site_aniso_U_22
_atom_site_aniso_U_33
_atom_site_aniso_U_23
_atom_site_aniso_U_13
_atom_site_aniso_U_12
B1 0.0136(16) 0.0223(18) 0.0157(18) -0.0019(15) 0.0022(14) -0.0011(14)
Fe1 0.0118(3) 0.0201(3) 0.0220(4) 0.000 0.0061(3) 0.000
C37 0.0098(14) 0.0227(17) 0.0215(17) -0.0001(14) 0.0045(13) -0.0008(13)
C39 0.0140(15) 0.0236(18) 0.0250(18) 0.0024(15) 0.0051(14) 0.0013(13)
C41 0.0129(15) 0.0247(18) 0.0209(18) -0.0036(14) 0.0060(13) -0.0017(13)
C42 0.0144(15) 0.0174(16) 0.0238(18) -0.0014(14) 0.0074(13) -0.0028(13)
C40 0.0138(15) 0.0283(19) 0.0175(17) -0.0040(14) 0.0048(13) 0.0001(14)
C38 0.0149(15) 0.0223(17) 0.0223(18) -0.0006(14) 0.0072(14) 0.0009(14)
C21 0.0165(16) 0.0300(19) 0.0168(17) 0.0001(15) 0.0043(14) -0.0007(14)
C22 0.0189(16) 0.031(2) 0.0177(17) 0.0047(15) 0.0033(14) -0.0018(15)
C44 0.0320(19) 0.0244(18) 0.0321(19) -0.0055(15) 0.0172(16) -0.0036(15)
C23 0.0189(18) 0.048(3) 0.028(2) 0.0039(19) 0.0039(16) -0.0091(18)
C26 0.0189(17) 0.034(2) 0.028(2) -0.0001(17) 0.0070(16) 0.0023(16)
C43 0.027(2) 0.029(2) 0.027(2) 0.0028(16) 0.0118(17) 0.0055(16)
C25 0.0216(19) 0.045(3) 0.037(2) 0.003(2) 0.0036(17) 0.0109(19)
C24 0.0120(17) 0.058(3) 0.048(3) 0.006(2) 0.0059(18) 0.0020(18)
C14 0.0179(16) 0.030(2) 0.0217(18) -0.0050(15) 0.0081(14) -0.0066(15)
C17 0.0183(17) 0.0176(17) 0.035(2) -0.0002(15) 0.0105(15) -0.0016(13)
C13 0.0176(16) 0.0191(17) 0.0236(18) -0.0009(14) 0.0108(14) -0.0043(13)
C15 0.0258(19) 0.035(2) 0.031(2) -0.0130(18) 0.0150(17) -0.0100(17)
C16 0.028(2) 0.0228(19) 0.048(3) -0.0151(18) 0.0212(19) -0.0037(16)
C20 0.024(2) 0.027(2) 0.051(3) 0.0033(19) 0.0098(19) 0.0049(16)
C19 0.029(6) 0.032(6) 0.031(7) -0.009(4) 0.009(4) 0.002(4)
C34 0.0190(16) 0.0206(17) 0.0229(18) 0.0005(14) 0.0078(14) 0.0039(14)
C33 0.0162(16) 0.0204(17) 0.0288(19) -0.0015(15) 0.0086(14) 0.0025(14)
C29 0.0184(16) 0.0181(16) 0.0229(18) -0.0018(14) 0.0074(14) 0.0034(13)
C30 0.0192(17) 0.032(2) 0.029(2) 0.0059(17) 0.0027(15) -0.0017(16)
C31 0.031(2) 0.037(2) 0.031(2) 0.0142(19) 0.0038(18) -0.0036(19)
C32 0.027(2) 0.026(2) 0.040(2) 0.0100(18) 0.0084(18) -0.0020(17)
C36 0.0222(18) 0.0227(19) 0.035(2) -0.0012(16) 0.0076(16) -0.0035(15)
C18 0.0199(16) 0.0177(16) 0.0216(17) -0.0017(14) 0.0065(14) -0.0033(13)
C5 0.025(2) 0.090(4) 0.036(3) -0.006(3) 0.006(2) -0.006(3)
C8 0.026(2) 0.050(3) 0.040(3) -0.002(2) 0.0156(19) 0.000(2)
C3 0.050(3) 0.033(3) 0.106(6) 0.008(3) 0.040(4) 0.012(2)
C12 0.042(3) 0.063(3) 0.039(3) 0.015(2) 0.012(2) -0.004(3)
C11 0.095(5) 0.112(6) 0.037(3) 0.000(4) 0.032(3) -0.031(5)
C10 0.079(5) 0.092(5) 0.032(3) -0.008(3) 0.021(3) -0.012(4)
C9 0.053(3) 0.065(4) 0.044(3) -0.016(3) 0.022(3) -0.002(3)
O3 0.0129(11) 0.0331(14) 0.0284(14) -0.0027(12) 0.0068(11) -0.0014(11)
O2 0.026(2) 0.026(2) 0.045(3) 0.000 0.0184(19) 0.000
O4 0.0246(14) 0.0385(16) 0.0264(14) 0.0033(13) 0.0094(12) -0.0013(13)
F16 0.0436(16) 0.0417(16) 0.072(2) 0.0157(15) -0.0034(15) -0.0256(14)
F17 0.0182(12) 0.062(2) 0.084(2) -0.0249(18) 0.0033(14) 0.0093(13)
F18 0.0370(15) 0.074(2) 0.0357(15) -0.0104(15) 0.0058(12) -0.0228(15)
F6 0.0497(19) 0.100(3) 0.047(2) -0.0070(19) -0.0061(15) 0.0403(19)
F4 0.0218(14) 0.080(3) 0.113(3) 0.040(2) 0.0054(17) -0.0049(15)
F5 0.0477(18) 0.0339(15) 0.096(3) -0.0053(16) 0.0020(17) 0.0212(14)
F21 0.0426(17) 0.0330(10) 0.0309(17) 0.0061(9) 0.0119(12) 0.0037(11)
F19 0.0426(17) 0.0330(10) 0.0309(17) 0.0061(9) 0.0119(12) 0.0037(11)
F20 0.0426(17) 0.0330(10) 0.0309(17) 0.0061(9) 0.0119(12) 0.0037(11)
F8 0.0397(16) 0.069(2) 0.0501(19) -0.0084(16) 0.0073(14) -0.0220(15)
F9 0.060(2) 0.118(3) 0.055(2) 0.004(2) 0.0192(18) -0.053(2)
F7 0.0369(17) 0.0440(19) 0.156(4) 0.021(2) -0.010(2) -0.0185(15)
C28 0.033(2) 0.056(3) 0.061(3) 0.003(2) 0.010(2) 0.019(2)
C27 0.022(2) 0.063(3) 0.049(3) 0.007(3) 0.002(2) -0.016(2)
F3 0.041(3) 0.077(4) 0.039(3) -0.032(3) 0.013(2) -0.013(2)
F1 0.041(3) 0.077(4) 0.039(3) -0.032(3) 0.013(2) -0.013(2)
F2 0.041(3) 0.077(4) 0.039(3) -0.032(3) 0.013(2) -0.013(2)
F24 0.055(8) 0.030(6) 0.050(5) 0.002(4) 0.024(5) 0.005(6)
F22 0.056(6) 0.036(4) 0.045(6) -0.014(6) 0.038(5) -0.011(7)
F23 0.045(4) 0.041(6) 0.065(7) -0.027(6) 0.011(4) -0.017(3)
F10 0.070(4) 0.064(4) 0.063(4) 0.015(3) 0.000(3) 0.043(3)
F11 0.099(6) 0.123(7) 0.094(5) 0.027(5) 0.055(5) 0.077(5)
F12 0.043(3) 0.050(4) 0.211(11) -0.006(5) 0.004(5) 0.018(3)
C6 0.0163(15) 0.060(5) 0.048(2) -0.010(5) 0.0067(16) -0.005(4)
C7 0.0163(15) 0.060(5) 0.048(2) -0.010(5) 0.0067(16) -0.005(4)
C7B 0.0163(15) 0.060(5) 0.048(2) -0.010(5) 0.0067(16) -0.005(4)
C6B 0.0163(15) 0.060(5) 0.048(2) -0.010(5) 0.0067(16) -0.005(4)
F2B 0.045(2) 0.052(2) 0.0231(15) -0.0094(13) 0.0082(13) -0.0030(14)
F1B 0.045(2) 0.052(2) 0.0231(15) -0.0094(13) 0.0082(13) -0.0030(14)
F3B 0.045(2) 0.052(2) 0.0231(15) -0.0094(13) 0.0082(13) -0.0030(14)
F23B 0.055(7) 0.035(7) 0.032(5) -0.010(4) 0.015(4) -0.011(6)
F22B 0.036(5) 0.030(6) 0.058(9) -0.022(7) 0.032(5) -0.009(5)
F24B 0.042(9) 0.013(4) 0.036(6) -0.010(4) 0.026(6) -0.003(5)
C4 0.091(5) 0.051(4) 0.167(7) -0.002(4) 0.066(5) 0.007(3)
F11B 0.042(5) 0.117(10) 0.169(14) -0.027(10) 0.023(6) 0.015(5)
F12B 0.111(10) 0.069(7) 0.092(7) 0.029(6) 0.048(8) 0.050(6)
F10B 0.077(7) 0.049(6) 0.073(5) -0.006(4) 0.013(5) 0.037(5)
F20B 0.0426(17) 0.0330(10) 0.0309(17) 0.0061(9) 0.0119(12) 0.0037(11)
F21B 0.0426(17) 0.0330(10) 0.0309(17) 0.0061(9) 0.0119(12) 0.0037(11)
F19B 0.0426(17) 0.0330(10) 0.0309(17) 0.0061(9) 0.0119(12) 0.0037(11)
C35 0.038(4) 0.057(4) 0.018(5) 0.018(3) 0.000(3) -0.014(3)
F14 0.087(6) 0.072(4) 0.053(5) 0.030(3) 0.015(5) 0.018(3)
F15 0.052(3) 0.094(5) 0.025(3) 0.019(3) 0.012(2) -0.009(3)
F13 0.065(4) 0.111(5) 0.032(3) 0.027(3) -0.014(3) -0.050(4)
F15B 0.063(4) 0.100(5) 0.088(6) 0.066(4) -0.006(4) -0.022(4)
F13B 0.046(3) 0.054(4) 0.047(4) 0.025(3) -0.013(3) -0.004(3)
F14B 0.103(8) 0.131(6) 0.034(4) 0.026(4) 0.009(5) 0.034(5)
C35B 0.048(3) 0.077(6) 0.037(6) 0.032(4) 0.009(4) -0.007(4)
C19B 0.021(4) 0.038(6) 0.016(4) -0.007(4) 0.001(3) -0.001(3)
F19C 0.049(6) 0.029(7) 0.048(6) -0.013(5) 0.006(5) 0.018(5)
F21C 0.045(8) 0.023(6) 0.028(5) -0.003(5) 0.017(5) 0.005(7)
F20C 0.059(6) 0.028(6) 0.055(8) -0.018(6) 0.035(6) -0.019(5)
C1 0.040(3) 0.040(3) 0.088(4) -0.012(3) 0.028(3) -0.012(2)
O1 0.0197(18) 0.0214(19) 0.053(3) 0.000 0.0145(19) 0.000
C2 0.056(4) 0.036(3) 0.193(10) -0.035(5) 0.007(5) 0.001(3)

loop_
_atom_type_symbol
_atom_type_description
_atom_type_scat_dispersion_real
_atom_type_scat_dispersion_imag
_atom_type_scat_source
C C 0.0033 0.0016 'International Tables Vol C Tables 4.2.6.8 and 6.1.1.4'
H H 0.0000 0.0000 'International Tables Vol C Tables 4.2.6.8 and 6.1.1.4'
B B 0.0013 0.0007 'International Tables Vol C Tables 4.2.6.8 and 6.1.1.4'
F F 0.0171 0.0103 'International Tables Vol C Tables 4.2.6.8 and 6.1.1.4'
Fe Fe 0.3463 0.8444 'International Tables Vol C Tables 4.2.6.8 and 6.1.1.4'
O O 0.0106 0.0060 'International Tables Vol C Tables 4.2.6.8 and 6.1.1.4'

loop_
_geom_angle_atom_site_label_1
_geom_angle_atom_site_label_2
_geom_angle_atom_site_label_3
_geom_angle
_geom_angle_site_symmetry_1
_geom_angle_site_symmetry_3
C37 B1 C29 112.8(3) . .
C21 B1 C37 101.9(3) . .
C21 B1 C29 112.8(3) . .
C13 B1 C37 113.5(3) . .
C13 B1 C21 114.0(3) . .
C13 B1 C29 102.3(3) . .
O3 Fe1 O3 178.67(15) 2 .
O3 Fe1 O4 89.64(11) 2 2
O3 Fe1 O4 90.38(11) 2 .
O3 Fe1 O4 89.64(11) . .
O3 Fe1 O4 90.38(11) . 2
O2 Fe1 O3 89.33(8) . 2
O2 Fe1 O3 89.33(8) . .
O2 Fe1 O4 90.75(8) . 2
O2 Fe1 O4 90.75(8) . .
O2 Fe1 O1 180.0(3) . .
O4 Fe1 O4 178.50(16) 2 .
O1 Fe1 O3 90.67(16) . .
O1 Fe1 O3 90.67(16) . 2
O1 Fe1 O4 89.2(3) . .
O1 Fe1 O4 89.3(3) . 2
C42 C37 B1 121.2(3) . .
C42 C37 C38 116.0(3) . .
C38 C37 B1 122.1(3) . .
C40 C39 C38 120.9(3) . .
C40 C39 C43 118.1(3) . .
C38 C39 C43 121.0(3) . .
C42 C41 C44 120.8(3) . .
C40 C41 C42 120.4(3) . .
C40 C41 C44 118.8(3) . .
C37 C42 C41 122.3(3) . .
C37 C42 H42 118.9 . .
C41 C42 H42 118.9 . .
C39 C40 C41 118.6(3) . .
C39 C40 H40 120.7 . .
C41 C40 H40 120.7 . .
C37 C38 H38 119.1 . .
C39 C38 C37 121.8(3) . .
C39 C38 H38 119.1 . .
C22 C21 B1 121.8(3) . .
C26 C21 B1 121.3(3) . .
C26 C21 C22 116.3(3) . .
C21 C22 H22 119.3 . .
C23 C22 C21 121.3(4) . .
C23 C22 H22 119.3 . .
F24 C44 C41 113.9(9) . .
F24 C44 F23 105.6(9) . .
F22 C44 C41 113.6(6) . .
F22 C44 F24 110.0(9) . .
F22 C44 F23 102.8(7) . .
F23 C44 C41 110.1(6) . .
F23B C44 C41 115.0(10) . .
F23B C44 F22B 104.9(9) . .
F23B C44 F24B 105.7(13) . .
F22B C44 C41 110.1(8) . .
F24B C44 C41 116.4(11) . .
F24B C44 F22B 103.6(12) . .
F19C C44 C41 109.6(6) . .
F21C C44 C41 115.8(9) . .
F21C C44 F19C 106.8(10) . .
F21C C44 F20C 106.5(11) . .
F20C C44 C41 111.8(7) . .
F20C C44 F19C 105.9(11) . .
C22 C23 C27 120.4(4) . .
C24 C23 C22 121.2(4) . .
C24 C23 C27 118.3(4) . .
C21 C26 H26 119.0 . .
C25 C26 C21 122.0(4) . .
C25 C26 H26 119.0 . .
F21 C43 C39 111.1(4) . .
F19 C43 C39 110.9(4) . .
F19 C43 F21 96.9(5) . .
F19 C43 F20 117.7(5) . .
F20 C43 C39 113.7(4) . .
F20 C43 F21 104.9(4) . .
F20B C43 C39 108.6(5) . .
F21B C43 C39 113.8(5) . .
F21B C43 F20B 108.0(6) . .
F21B C43 F19B 120.1(8) . .
F19B C43 C39 118.2(6) . .
F19B C43 F20B 82.0(7) . .
C26 C25 C28 119.5(5) . .
C24 C25 C26 120.8(4) . .
C24 C25 C28 119.7(4) . .
C23 C24 C25 118.4(4) . .
C23 C24 H24 120.8 . .
C25 C24 H24 120.8 . .
C13 C14 H14 118.9 . .
C15 C14 H14 118.9 . .
C15 C14 C13 122.3(4) . .
C16 C17 C20 118.5(4) . .
C18 C17 C16 120.8(4) . .
C18 C17 C20 120.7(4) . .
C14 C13 B1 121.2(3) . .
C14 C13 C18 116.0(3) . .
C18 C13 B1 122.3(3) . .
C14 C15 C19 128.7(7) . .
C14 C15 C19B 116.7(5) . .
C16 C15 C14 120.7(4) . .
C16 C15 C19 110.4(7) . .
C16 C15 C19B 122.5(5) . .
C17 C16 H16 120.9 . .
C15 C16 C17 118.2(4) . .
C15 C16 H16 120.9 . .
F6 C20 C17 113.2(4) . .
F6 C20 F4 106.1(4) . .
F6 C20 F5 106.3(4) . .
F4 C20 C17 111.9(4) . .
F5 C20 C17 113.3(4) . .
F5 C20 F4 105.6(4) . .
F3 C19 C15 117.2(13) . .
F1 C19 C15 109.6(12) . .
F1 C19 F3 103.6(14) . .
F2 C19 C15 120.5(14) . .
F2 C19 F3 100.7(14) . .
F2 C19 F1 103.1(13) . .
C33 C34 H34 118.9 . .
C33 C34 C29 122.2(3) . .
C29 C34 H34 118.9 . .
C34 C33 C36 119.6(3) . .
C32 C33 C34 120.7(4) . .
C32 C33 C36 119.5(3) . .
C34 C29 B1 121.5(3) . .
C34 C29 C30 115.7(3) . .
C30 C29 B1 122.3(3) . .
C29 C30 H30 119.0 . .
C31 C30 C29 122.0(4) . .
C31 C30 H30 119.0 . .
C30 C31 C32 121.4(4) . .
C30 C31 C35 120.9(5) . .
C30 C31 C35B 118.3(6) . .
C32 C31 C35 117.1(5) . .
C32 C31 C35B 119.3(6) . .
C33 C32 C31 117.9(4) . .
C33 C32 H32 121.0 . .
C31 C32 H32 121.0 . .
F16 C36 C33 112.7(3) . .
F16 C36 F17 106.3(3) . .
F16 C36 F18 106.6(4) . .
F17 C36 C33 111.8(3) . .
F18 C36 C33 113.6(3) . .
F18 C36 F17 105.2(4) . .
C17 C18 C13 122.0(4) . .
C17 C18 H18 119.0 . .
C13 C18 H18 119.0 . .
H5AA C5 H5AB 108.7 . .
H5BC C5 H5BD 108.6 . .
O3 C5 H5AA 110.5 . .
O3 C5 H5AB 110.5 . .
O3 C5 H5BC 110.4 . .
O3 C5 H5BD 110.4 . .
O3 C5 C6 106.1(6) . .
O3 C5 C6B 106.8(6) . .
C6 C5 H5AA 110.5 . .
C6 C5 H5AB 110.5 . .
C6B C5 H5BC 110.4 . .
C6B C5 H5BD 110.4 . .
H8AA C8 H8AB 108.8 . .
H8BC C8 H8BD 108.8 . .
O3 C8 H8AA 110.7 . .
O3 C8 H8AB 110.7 . .
O3 C8 H8BC 110.7 . .
O3 C8 H8BD 110.7 . .
O3 C8 C7 105.4(7) . .
O3 C8 C7B 105.3(8) . .
C7 C8 H8AA 110.7 . .
C7 C8 H8AB 110.7 . .
C7B C8 H8BC 110.7 . .
C7B C8 H8BD 110.7 . .
H3A C3 H3B 109.1 . .
O2 C3 H3A 111.2 . .
O2 C3 H3B 111.2 . .
O2 C3 C4 103.0(5) . .
C4 C3 H3A 111.2 . .
C4 C3 H3B 111.2 . .
H12A C12 H12B 108.9 . .
C11 C12 H12A 110.9 . .
C11 C12 H12B 110.9 . .
O4 C12 H12A 110.9 . .
O4 C12 H12B 110.9 . .
O4 C12 C11 104.2(5) . .
C12 C11 H11A 111.8 . .
C12 C11 H11B 111.8 . .
H11A C11 H11B 109.5 . .
C10 C11 C12 100.0(5) . .
C10 C11 H11A 111.8 . .
C10 C11 H11B 111.8 . .
C11 C10 H10A 111.0 . .
C11 C10 H10B 111.0 . .
C11 C10 C9 103.6(5) . .
H10A C10 H10B 109.0 . .
C9 C10 H10A 111.0 . .
C9 C10 H10B 111.0 . .
C10 C9 H9A 111.1 . .
C10 C9 H9B 111.1 . .
H9A C9 H9B 109.1 . .
O4 C9 C10 103.1(5) . .
O4 C9 H9A 111.1 . .
O4 C9 H9B 111.1 . .
C5 O3 Fe1 127.6(3) . .
C5 O3 C8 108.1(3) . .
C8 O3 Fe1 124.2(2) . .
C3 O2 Fe1 125.9(3) 2 .
C3 O2 Fe1 125.9(3) . .
C3 O2 C3 108.1(5) . 2
C12 O4 Fe1 125.8(3) . .
C9 O4 Fe1 125.7(3) . .
C9 O4 C12 108.5(4) . .
F10 C28 C25 112.7(5) . .
F10 C28 F11 101.5(6) . .
F10 C28 F12 108.0(8) . .
F11 C28 C25 112.0(6) . .
F12 C28 C25 115.6(5) . .
F12 C28 F11 106.0(9) . .
F11B C28 C25 114.7(9) . .
F11B C28 F12B 113.1(12) . .
F12B C28 C25 111.5(6) . .
F10B C28 C25 111.7(6) . .
F10B C28 F11B 102.0(11) . .
F10B C28 F12B 102.8(10) . .
F8 C27 C23 111.8(4) . .
F9 C27 C23 112.4(5) . .
F9 C27 F8 103.9(4) . .
F7 C27 C23 113.7(4) . .
F7 C27 F8 106.9(5) . .
F7 C27 F9 107.4(5) . .
C48B O5 C45B 105.7(7) . .
H47A C47B H47B 108.9 . .
C46B C47B H47A 110.9 . .
C46B C47B H47B 110.9 . .
C46B C47B C48B 104.3(8) . .
C48B C47B H47A 110.9 . .
C48B C47B H47B 110.9 . .
C47B C46B H46A 110.6 . .
C47B C46B H46B 110.6 . .
H46A C46B H46B 108.7 . .
C45B C46B C47B 105.6(9) . .
C45B C46B H46A 110.6 . .
C45B C46B H46B 110.6 . .
O5 C48B C47B 105.7(9) . .
O5 C48B H48A 110.6 . .
O5 C48B H48B 110.6 . .
C47B C48B H48A 110.6 . .
C47B C48B H48B 110.6 . .
H48A C48B H48B 108.7 . .
O5 C45B H45A 110.5 . .
O5 C45B H45B 110.5 . .
C46B C45B O5 106.0(8) . .
C46B C45B H45A 110.5 . .
C46B C45B H45B 110.5 . .
H45A C45B H45B 108.7 . .
C5 C6 H6A 110.8 . .
C5 C6 H6B 110.8 . .
H6A C6 H6B 108.9 . .
C7 C6 C5 104.7(10) . .
C7 C6 H6A 110.8 . .
C7 C6 H6B 110.8 . .
C8 C7 H7A 111.4 . .
C8 C7 H7B 111.4 . .
C6 C7 C8 101.8(11) . .
C6 C7 H7A 111.4 . .
C6 C7 H7B 111.4 . .
H7A C7 H7B 109.3 . .
C8 C7B H7BA 111.3 . .
C8 C7B H7BB 111.3 . .
C8 C7B C6B 102.1(12) . .
H7BA C7B H7BB 109.2 . .
C6B C7B H7BA 111.3 . .
C6B C7B H7BB 111.3 . .
C5 C6B C7B 98.7(11) . .
C5 C6B H6BA 112.0 . .
C5 C6B H6BB 112.0 . .
C7B C6B H6BA 112.0 . .
C7B C6B H6BB 112.0 . .
H6BA C6B H6BB 109.7 . .
C3 C4 H4A 111.5 . .
C3 C4 H4B 111.5 . .
C4 C4 C3 101.4(6) 2 .
C4 C4 H4A 111.5 2 .
C4 C4 H4B 111.5 2 .
H4A C4 H4B 109.3 . .
H46C C46 H46D 108.5 . .
C47 C46 H46C 110.3 . .
C47 C46 H46D 110.3 . .
C45 C46 H46C 110.3 . .
C45 C46 H46D 110.3 . .
C45 C46 C47 107.3(19) . .
C45 O5B C48 107.5(14) . .
C46 C47 H47C 111.3 . .
C46 C47 H47D 111.3 . .
H47C C47 H47D 109.2 . .
C48 C47 C46 102.5(15) . .
C48 C47 H47C 111.3 . .
C48 C47 H47D 111.3 . .
C46 C45 H45C 109.6 . .
C46 C45 H45D 109.6 . .
O5B C45 C46 110(2) . .
O5B C45 H45C 109.6 . .
O5B C45 H45D 109.6 . .
H45C C45 H45D 108.1 . .
O5B C48 H48C 110.6 . .
O5B C48 H48D 110.6 . .
C47 C48 O5B 105.7(14) . .
C47 C48 H48C 110.6 . .
C47 C48 H48D 110.6 . .
H48C C48 H48D 108.7 . .
F14 C35 C31 108.3(9) . .
F14 C35 F15 105.5(9) . .
F15 C35 C31 115.6(8) . .
F13 C35 C31 112.8(8) . .
F13 C35 F14 108.1(9) . .
F13 C35 F15 106.2(10) . .
F15B C35B C31 116.1(11) . .
F13B C35B C31 120.3(9) . .
F13B C35B F15B 102.7(11) . .
F13B C35B F14B 102.5(11) . .
F14B C35B C31 108.5(11) . .
F14B C35B F15B 105.0(11) . .
F2B C19B C15 110.3(8) . .
F1B C19B C15 116.6(8) . .
F1B C19B F2B 106.9(7) . .
F1B C19B F3B 106.7(9) . .
F3B C19B C15 108.0(7) . .
F3B C19B F2B 108.1(9) . .
C49 O6 C52 107.6 . .
O6 C52 H52A 110.3 . .
O6 C52 H52B 110.3 . .
O6 C52 C51 107.2 . .
H52A C52 H52B 108.5 . .
C51 C52 H52A 110.3 . .
C51 C52 H52B 110.3 . .
C52 C51 H51A 111.5 . .
C52 C51 H51B 111.5 . .
C52 C51 C50 101.4 . .
H51A C51 H51B 109.3 . .
C50 C51 H51A 111.5 . .
C50 C51 H51B 111.5 . .
C51 C50 H50A 111.5 . .
C51 C50 H50B 111.5 . .
H50A C50 H50B 109.3 . .
C49 C50 C51 101.5 . .
C49 C50 H50A 111.5 . .
C49 C50 H50B 111.5 . .
O6 C49 C50 105.9 . .
O6 C49 H49A 110.6 . .
O6 C49 H49B 110.6 . .
C50 C49 H49A 110.6 . .
C50 C49 H49B 110.6 . .
H49A C49 H49B 108.7 . .
H1A C1 H1B 108.6 . .
O1 C1 H1A 110.4 . .
O1 C1 H1B 110.4 . .
O1 C1 C2 106.4 . .
C2 C1 H1A 110.4 . .
C2 C1 H1B 110.4 . .
C1 O1 Fe1 125.7(4) 2 .
C1 O1 Fe1 125.7(2) . .
C1 O1 C1 108.7(2) . 2
C1 C2 H2A 110.5 . .
C1 C2 H2B 110.5 . .
C2 C2 C1 105.95(18) 2 .
C2 C2 H2A 110.5 2 .
C2 C2 H2B 110.5 2 .
H2A C2 H2B 108.7 . .

loop_
_geom_bond_atom_site_label_1
_geom_bond_atom_site_label_2
_geom_bond_distance
_geom_bond_site_symmetry_2
B1 C37 1.636(5) .
B1 C21 1.633(5) .
B1 C13 1.630(5) .
B1 C29 1.642(5) .
Fe1 O3 2.135(2) .
Fe1 O3 2.135(2) 2
Fe1 O2 2.110(4) .
Fe1 O4 2.155(3) .
Fe1 O4 2.155(3) 2
Fe1 O1 2.112(3) .
C37 C42 1.391(5) .
C37 C38 1.404(5) .
C39 C40 1.377(5) .
C39 C38 1.394(5) .
C39 C43 1.500(5) .
C41 C42 1.397(5) .
C41 C40 1.384(5) .
C41 C44 1.490(5) .
C42 H42 0.9500 .
C40 H40 0.9500 .
C38 H38 0.9500 .
C21 C22 1.404(5) .
C21 C26 1.404(5) .
C22 H22 0.9500 .
C22 C23 1.393(5) .
C44 F24 1.324(14) .
C44 F22 1.317(9) .
C44 F23 1.390(10) .
C44 F23B 1.327(16) .
C44 F22B 1.381(13) .
C44 F24B 1.35(2) .
C44 F19C 1.365(13) .
C44 F21C 1.302(15) .
C44 F20C 1.305(14) .
C23 C24 1.381(7) .
C23 C27 1.500(7) .
C26 H26 0.9500 .
C26 C25 1.387(5) .
C43 F21 1.379(7) .
C43 F19 1.334(8) .
C43 F20 1.334(6) .
C43 F20B 1.365(10) .
C43 F21B 1.306(11) .
C43 F19B 1.324(12) .
C25 C24 1.384(7) .
C25 C28 1.499(7) .
C24 H24 0.9500 .
C14 H14 0.9500 .
C14 C13 1.396(5) .
C14 C15 1.387(6) .
C17 C16 1.392(6) .
C17 C20 1.504(6) .
C17 C18 1.382(5) .
C13 C18 1.397(5) .
C15 C16 1.379(6) .
C15 C19 1.42(2) .
C15 C19B 1.538(11) .
C16 H16 0.9500 .
C20 F6 1.323(6) .
C20 F4 1.326(5) .
C20 F5 1.324(5) .
C19 F3 1.385(17) .
C19 F1 1.380(16) .
C19 F2 1.366(16) .
C34 H34 0.9500 .
C34 C33 1.392(5) .
C34 C29 1.401(5) .
C33 C32 1.383(6) .
C33 C36 1.497(5) .
C29 C30 1.401(5) .
C30 H30 0.9500 .
C30 C31 1.381(6) .
C31 C32 1.384(6) .
C31 C35 1.570(14) .
C31 C35B 1.431(17) .
C32 H32 0.9500 .
C36 F16 1.322(5) .
C36 F17 1.331(5) .
C36 F18 1.327(5) .
C18 H18 0.9500 .
C5 H5AA 0.9900 .
C5 H5AB 0.9900 .
C5 H5BC 0.9900 .
C5 H5BD 0.9900 .
C5 O3 1.429(6) .
C5 C6 1.489(11) .
C5 C6B 1.515(12) .
C8 H8AA 0.9900 .
C8 H8AB 0.9900 .
C8 H8BC 0.9900 .
C8 H8BD 0.9900 .
C8 O3 1.470(5) .
C8 C7 1.510(15) .
C8 C7B 1.518(18) .
C3 H3A 0.9900 .
C3 H3B 0.9900 .
C3 O2 1.450(6) .
C3 C4 1.524(9) .
C12 H12A 0.9900 .
C12 H12B 0.9900 .
C12 C11 1.517(8) .
C12 O4 1.478(6) .
C11 H11A 0.9900 .
C11 H11B 0.9900 .
C11 C10 1.467(10) .
C10 H10A 0.9900 .
C10 H10B 0.9900 .
C10 C9 1.539(8) .
C9 H9A 0.9900 .
C9 H9B 0.9900 .
C9 O4 1.457(6) .
O2 C3 1.450(6) 2
F8 C27 1.335(6) .
F9 C27 1.335(6) .
F7 C27 1.313(7) .
C28 F10 1.299(8) .
C28 F11 1.351(9) .
C28 F12 1.306(10) .
C28 F11B 1.279(13) .
C28 F12B 1.337(13) .
C28 F10B 1.265(12) .
O5 C48B 1.403(13) .
O5 C45B 1.600(14) .
C47B H47A 0.9900 .
C47B H47B 0.9900 .
C47B C46B 1.461(13) .
C47B C48B 1.570(15) .
C46B H46A 0.9900 .
C46B H46B 0.9900 .
C46B C45B 1.383(13) .
C48B H48A 0.9900 .
C48B H48B 0.9900 .
C45B H45A 0.9900 .
C45B H45B 0.9900 .
C6 H6A 0.9900 .
C6 H6B 0.9900 .
C6 C7 1.47(2) .
C7 H7A 0.9900 .
C7 H7B 0.9900 .
C7B H7BA 0.9900 .
C7B H7BB 0.9900 .
C7B C6B 1.55(3) .
C6B H6BA 0.9900 .
C6B H6BB 0.9900 .
F2B C19B 1.335(11) .
F1B C19B 1.316(11) .
F3B C19B 1.329(10) .
C4 C4 1.414(15) 2
C4 H4A 0.9900 .
C4 H4B 0.9900 .
C46 H46C 0.9900 .
C46 H46D 0.9900 .
C46 C47 1.50(3) .
C46 C45 1.35(3) .
O5B C45 1.32(3) .
O5B C48 1.49(2) .
C47 H47C 0.9900 .
C47 H47D 0.9900 .
C47 C48 1.47(2) .
C45 H45C 0.9900 .
C45 H45D 0.9900 .
C48 H48C 0.9900 .
C48 H48D 0.9900 .
C35 F14 1.316(11) .
C35 F15 1.318(11) .
C35 F13 1.314(11) .
F15B C35B 1.352(13) .
F13B C35B 1.331(13) .
F14B C35B 1.347(12) .
O6 C52 1.4927 .
O6 C49 1.4273 .
C52 H52A 0.9900 .
C52 H52B 0.9900 .
C52 C51 1.5344 .
C51 H51A 0.9900 .
C51 H51B 0.9900 .
C51 C50 1.5390 .
C50 H50A 0.9900 .
C50 H50B 0.9900 .
C50 C49 1.5350 .
C49 H49A 0.9900 .
C49 H49B 0.9900 .
C1 H1A 0.9900 .
C1 H1B 0.9900 .
C1 O1 1.4525 .
C1 C2 1.4692 .
O1 C1 1.452(7) 2
C2 C2 1.463(8) 2
C2 H2A 0.9900 .
C2 H2B 0.9900 .

loop_
_geom_torsion_atom_site_label_1
_geom_torsion_atom_site_label_2
_geom_torsion_atom_site_label_3
_geom_torsion_atom_site_label_4
_geom_torsion
_geom_torsion_site_symmetry_4
B1 C37 C42 C41 168.9(3) .
B1 C37 C38 C39 -169.9(3) .
B1 C21 C22 C23 171.4(4) .
B1 C21 C26 C25 -171.3(4) .
B1 C13 C18 C17 -171.6(3) .
B1 C29 C30 C31 -173.2(4) .
C37 B1 C21 C22 -87.5(4) .
C37 B1 C21 C26 83.5(4) .
C37 B1 C13 C14 151.9(3) .
C37 B1 C13 C18 -36.8(5) .
C37 B1 C29 C34 40.4(4) .
C37 B1 C29 C30 -147.9(3) .
C42 C37 C38 C39 0.5(5) .
C42 C41 C40 C39 -1.3(5) .
C42 C41 C44 F24 20.6(8) .
C42 C41 C44 F22 147.6(6) .
C42 C41 C44 F23 -97.7(7) .
C42 C41 C44 F23B -123.3(7) .
C42 C41 C44 F22B 118.5(8) .
C42 C41 C44 F24B 1.1(11) .
C42 C41 C44 F19C 58.1(9) .
C42 C41 C44 F21C 178.9(8) .
C42 C41 C44 F20C -59.0(10) .
C40 C39 C38 C37 0.2(5) .
C40 C39 C43 F21 49.5(5) .
C40 C39 C43 F19 156.1(4) .
C40 C39 C43 F20 -68.5(5) .
C40 C39 C43 F20B -95.2(6) .
C40 C39 C43 F21B 25.1(7) .
C40 C39 C43 F19B 174.0(6) .
C40 C41 C42 C37 2.1(5) .
C40 C41 C44 F24 -159.0(7) .
C40 C41 C44 F22 -32.0(7) .
C40 C41 C44 F23 82.6(7) .
C40 C41 C44 F23B 57.0(8) .
C40 C41 C44 F22B -61.1(8) .
C40 C41 C44 F24B -178.6(10) .
C40 C41 C44 F19C -121.6(9) .
C40 C41 C44 F21C -0.8(9) .
C40 C41 C44 F20C 121.3(10) .
C38 C37 C42 C41 -1.7(5) .
C38 C39 C40 C41 0.2(5) .
C38 C39 C43 F21 -131.5(4) .
C38 C39 C43 F19 -24.9(5) .
C38 C39 C43 F20 110.5(5) .
C38 C39 C43 F20B 83.8(6) .
C38 C39 C43 F21B -155.9(6) .
C38 C39 C43 F19B -7.0(7) .
C21 B1 C37 C42 -82.8(4) .
C21 B1 C37 C38 87.1(4) .
C21 B1 C13 C14 35.8(5) .
C21 B1 C13 C18 -152.9(3) .
C21 B1 C29 C34 155.2(3) .
C21 B1 C29 C30 -33.1(5) .
C21 C22 C23 C24 -0.4(7) .
C21 C22 C23 C27 179.8(4) .
C21 C26 C25 C24 0.1(7) .
C21 C26 C25 C28 178.4(4) .
C22 C21 C26 C25 0.1(6) .
C22 C23 C24 C25 0.6(7) .
C22 C23 C27 F8 -120.6(5) .
C22 C23 C27 F9 123.0(5) .
C22 C23 C27 F7 0.6(7) .
C44 C41 C42 C37 -177.6(3) .
C44 C41 C40 C39 178.4(3) .
C26 C21 C22 C23 0.0(6) .
C26 C25 C24 C23 -0.4(8) .
C26 C25 C28 F10 127.0(6) .
C26 C25 C28 F11 -119.3(8) .
C26 C25 C28 F12 2.2(11) .
C26 C25 C28 F11B -170.3(13) .
C26 C25 C28 F12B 59.6(11) .
C26 C25 C28 F10B -54.8(11) .
C43 C39 C40 C41 179.2(3) .
C43 C39 C38 C37 -178.8(3) .
C24 C23 C27 F8 59.6(6) .
C24 C23 C27 F9 -56.9(6) .
C24 C23 C27 F7 -179.2(5) .
C24 C25 C28 F10 -54.6(8) .
C24 C25 C28 F11 59.1(9) .
C24 C25 C28 F12 -179.4(9) .
C24 C25 C28 F11B 8.1(14) .
C24 C25 C28 F12B -122.0(10) .
C24 C25 C28 F10B 123.5(10) .
C14 C13 C18 C17 0.1(5) .
C14 C15 C16 C17 -0.9(6) .
C14 C15 C19 F3 108.8(12) .
C14 C15 C19 F1 -8.9(15) .
C14 C15 C19 F2 -128.1(10) .
C14 C15 C19B F2B -114.2(7) .
C14 C15 C19B F1B 7.9(9) .
C14 C15 C19B F3B 127.9(8) .
C13 B1 C37 C42 154.2(3) .
C13 B1 C37 C38 -35.9(4) .
C13 B1 C21 C22 35.1(5) .
C13 B1 C21 C26 -153.9(3) .
C13 B1 C29 C34 -81.9(4) .
C13 B1 C29 C30 89.8(4) .
C13 C14 C15 C16 0.2(6) .
C13 C14 C15 C19 173.6(9) .
C13 C14 C15 C19B -175.7(5) .
C15 C14 C13 B1 172.0(3) .
C15 C14 C13 C18 0.2(5) .
C16 C17 C20 F6 -159.8(4) .
C16 C17 C20 F4 80.4(5) .
C16 C17 C20 F5 -38.8(6) .
C16 C17 C18 C13 -0.8(6) .
C16 C15 C19 F3 -77.3(13) .
C16 C15 C19 F1 165.1(8) .
C16 C15 C19 F2 45.9(13) .
C16 C15 C19B F2B 70.0(8) .
C16 C15 C19B F1B -167.9(6) .
C16 C15 C19B F3B -47.9(11) .
C20 C17 C16 C15 -176.3(4) .
C20 C17 C18 C13 176.7(3) .
C19 C15 C16 C17 -175.4(7) .
C19 C15 C19B F2B 32(3) .
C19 C15 C19B F1B 154(4) .
C19 C15 C19B F3B -86(3) .
C34 C33 C32 C31 -1.3(6) .
C34 C33 C36 F16 -159.4(4) .
C34 C33 C36 F17 80.8(5) .
C34 C33 C36 F18 -38.1(5) .
C34 C29 C30 C31 -1.1(6) .
C33 C34 C29 B1 172.4(3) .
C33 C34 C29 C30 0.1(5) .
C29 B1 C37 C42 38.4(4) .
C29 B1 C37 C38 -151.7(3) .
C29 B1 C21 C22 151.3(3) .
C29 B1 C21 C26 -37.7(5) .
C29 B1 C13 C14 -86.3(4) .
C29 B1 C13 C18 85.0(4) .
C29 C34 C33 C32 1.1(6) .
C29 C34 C33 C36 -174.6(3) .
C29 C30 C31 C32 0.8(7) .
C29 C30 C31 C35 171.8(6) .
C29 C30 C31 C35B -167.6(7) .
C30 C31 C32 C33 0.4(7) .
C30 C31 C35 F14 116.8(7) .
C30 C31 C35 F15 -125.1(7) .
C30 C31 C35 F13 -2.7(11) .
C30 C31 C35B F15B 161.2(8) .
C30 C31 C35B F13B 36.5(13) .
C30 C31 C35B F14B -80.9(10) .
C32 C33 C36 F16 24.9(5) .
C32 C33 C36 F17 -94.9(5) .
C32 C33 C36 F18 146.2(4) .
C32 C31 C35 F14 -71.9(9) .
C32 C31 C35 F15 46.2(10) .
C32 C31 C35 F13 168.6(7) .
C32 C31 C35B F15B -7.5(13) .
C32 C31 C35B F13B -132.3(9) .
C32 C31 C35B F14B 110.4(9) .
C36 C33 C32 C31 174.3(4) .
C18 C17 C16 C15 1.1(6) .
C18 C17 C20 F6 22.7(6) .
C18 C17 C20 F4 -97.1(5) .
C18 C17 C20 F5 143.7(4) .
C5 C6 C7 C8 37.0(13) .
C8 C7B C6B C5 -41.6(14) .
C12 C11 C10 C9 -44.8(7) .
C11 C12 O4 Fe1 161.4(4) .
C11 C12 O4 C9 -19.3(6) .
C11 C10 C9 O4 33.8(7) .
C10 C9 O4 Fe1 171.1(3) .
C10 C9 O4 C12 -8.2(6) .
O3 C5 C6 C7 -29.7(12) .
O3 C5 C6B C7B 39.4(13) .
O3 C8 C7 C6 -31.4(11) .
O3 C8 C7B C6B 30.5(13) .
O2 C3 C4 C4 -39.3(11) 2
O4 C12 C11 C10 39.7(7) .
C28 C25 C24 C23 -178.8(5) .
C27 C23 C24 C25 -179.6(5) .
C47B C46B C45B O5 32.9(11) .
C46B C47B C48B O5 24.6(12) .
C48B O5 C45B C46B -17.0(11) .
C48B C47B C46B C45B -36.0(12) .
C45B O5 C48B C47B -5.2(11) .
C6 C5 O3 Fe1 -168.6(6) .
C6 C5 O3 C8 9.3(8) .
C6 C5 C6B C7B -53.9(13) .
C7 C8 O3 Fe1 -168.1(6) .
C7 C8 O3 C5 13.9(7) .
C7 C8 C7B C6B -62(3) .
C7B C8 O3 Fe1 171.9(6) .
C7B C8 O3 C5 -6.1(8) .
C7B C8 C7 C6 61(4) .
C6B C5 O3 Fe1 160.3(6) .
C6B C5 O3 C8 -21.8(8) .
C6B C5 C6 C7 65.9(15) .
C4 C3 O2 Fe1 -165.8(4) .
C4 C3 O2 C3 14.1(4) 2
C46 C47 C48 O5B -8(2) .
C47 C46 C45 O5B -28(3) .
C45 C46 C47 C48 21(3) .
C45 O5B C48 C47 -8(2) .
C48 O5B C45 C46 22(3) .
C35 C31 C32 C33 -170.9(5) .
C35 C31 C35B F15B -96(2) .
C35 C31 C35B F13B 140(3) .
C35 C31 C35B F14B 22.4(17) .
C35B C31 C32 C33 168.8(7) .
C35B C31 C35 F14 29.8(18) .
C35B C31 C35 F15 148(3) .
C35B C31 C35 F13 -90(2) .
C19B C15 C16 C17 174.8(5) .
C19B C15 C19 F3 69(3) .
C19B C15 C19 F1 -49(3) .
C19B C15 C19 F2 -168(4) .
O6 C52 C51 C50 24.2 .
C52 O6 C49 C50 -24.5 .
C52 C51 C50 C49 -37.4 .
C51 C50 C49 O6 39.4 .
C49 O6 C52 C51 -0.1 .
O1 C1 C2 C2 -21.3(8) 2
C2 C1 O1 Fe1 -171.9(4) .
C2 C1 O1 C1 8.1(12) 2

loop_
_twin_individual_id
_twin_individual_mass_fraction_refined
1 0.840(2)
2 0.160(2)
